data_7053558
loop_
_publ_author_name
'Bates, Joshua I.'
'Patrick, Brian O.'
'Gates, Derek P.'

_publ_section_title
;
 A Lewis acid-mediated synthesis of P-alkyl-substituted phosphaalkenes
;
_journal_issue 8
_journal_name_full 'New Journal of Chemistry'
_journal_page_first 1660
_journal_paper_doi 10.1039/c0nj00188k
_journal_volume 34
_journal_year 2010
_chemical_formula_sum 'C9 H19 Cl3 Ga P'
_chemical_formula_weight 334.28
_chemical_name_systematic
;
?
;
_space_group_IT_number 14
_symmetry_cell_setting monoclinic
_symmetry_space_group_name_Hall '-P 2ybc'
_symmetry_space_group_name_H-M 'P 1 21/c 1'
_atom_sites_solution_hydrogens geom
_atom_sites_solution_primary direct
_atom_sites_solution_secondary difmap
_audit_creation_method SHELXL-97
_cell_angle_alpha 90.00
_cell_angle_beta 108.247(5)
_cell_angle_gamma 90.00
_cell_formula_units_Z 4
_cell_length_a 11.0971(14)
_cell_length_b 8.8556(12)
_cell_length_c 16.184(2)
_cell_measurement_reflns_used 6868
_cell_measurement_temperature 173(2)
_cell_measurement_theta_max 28.0
_cell_measurement_theta_min 1.9
_cell_volume 1510.5(3)
_computing_structure_refinement 'SHELXL-97 (Sheldrick, 1997)'
_diffrn_ambient_temperature 173(2)
_diffrn_measured_fraction_theta_full 0.994
_diffrn_measured_fraction_theta_max 0.994
_diffrn_measurement_device_type 'Bruker X8 APEX'
_diffrn_measurement_method 'area detector'
_diffrn_radiation_monochromator graphite
_diffrn_radiation_source 'fine-focus sealed tube'
_diffrn_radiation_type MoK\a
_diffrn_radiation_wavelength 0.71073
_diffrn_reflns_av_R_equivalents 0.0505
_diffrn_reflns_av_sigmaI/netI 0.0452
_diffrn_reflns_limit_h_max 13
_diffrn_reflns_limit_h_min -14
_diffrn_reflns_limit_k_max 11
_diffrn_reflns_limit_k_min 0
_diffrn_reflns_limit_l_max 21
_diffrn_reflns_limit_l_min 0
_diffrn_reflns_number 32228
_diffrn_reflns_theta_full 27.95
_diffrn_reflns_theta_max 27.95
_diffrn_reflns_theta_min 1.93
_exptl_absorpt_coefficient_mu 2.426
_exptl_absorpt_correction_T_max 0.785
_exptl_absorpt_correction_T_min 0.621
_exptl_absorpt_correction_type multi-scan
_exptl_absorpt_process_details 'twinabs 2008/2'
_exptl_crystal_colour colorless
_exptl_crystal_density_diffrn 1.470
_exptl_crystal_density_method 'not measured'
_exptl_crystal_description irregular
_exptl_crystal_F_000 680
_exptl_crystal_size_max 0.15
_exptl_crystal_size_mid 0.15
_exptl_crystal_size_min 0.1
_refine_diff_density_max 0.597
_refine_diff_density_min -0.482
_refine_diff_density_rms 0.085
_refine_ls_extinction_method none
_refine_ls_goodness_of_fit_ref 1.100
_refine_ls_hydrogen_treatment constr
_refine_ls_matrix_type full
_refine_ls_number_parameters 134
_refine_ls_number_reflns 6868
_refine_ls_number_restraints 0
_refine_ls_restrained_S_all 1.100
_refine_ls_R_factor_all 0.0572
_refine_ls_R_factor_gt 0.0377
_refine_ls_shift/su_max 0.001
_refine_ls_shift/su_mean 0.000
_refine_ls_structure_factor_coef Fsqd
_refine_ls_weighting_details 'calc w=1/[\s^2^(Fo^2^)+(0.0243P)^2^+1.7075P] where P=(Fo^2^+2Fc^2^)/3'
_refine_ls_weighting_scheme calc
_refine_ls_wR_factor_gt 0.0816
_refine_ls_wR_factor_ref 0.0887
_reflns_number_gt 5368
_reflns_number_total 6868
_reflns_threshold_expression >2sigma(I)
_cod_data_source_file c0nj00188k.txt
_cod_data_source_block dg027
_cod_original_sg_symbol_H-M P21/c
_cod_database_code 7053558

loop_
_symmetry_equiv_pos_as_xyz
'x, y, z'
'-x, y+1/2, -z+1/2'
'-x, -y, -z'
'x, -y-1/2, z-1/2'

loop_
_atom_site_label
_atom_site_type_symbol
_atom_site_fract_x
_atom_site_fract_y
_atom_site_fract_z
_atom_site_U_iso_or_equiv
_atom_site_adp_type
_atom_site_occupancy
_atom_site_symmetry_multiplicity
_atom_site_calc_flag
_atom_site_refinement_flags
C1 C 0.7725(2) 0.6061(3) 0.61727(16) 0.0250(6) Uani 1 1 d .
H1 H 0.7669 0.6951 0.6486 0.030 Uiso 1 1 calc R
C2 C 0.8053(3) 0.4674(3) 0.67322(17) 0.0285(6) Uani 1 1 d .
C3 C 0.8242(3) 0.3279(3) 0.6245(2) 0.0505(9) Uani 1 1 d .
H3A H 0.7477 0.3095 0.5752 0.076 Uiso 1 1 calc R
H3B H 0.8405 0.2406 0.6637 0.076 Uiso 1 1 calc R
H3C H 0.8967 0.3433 0.6031 0.076 Uiso 1 1 calc R
C4 C 0.6964(3) 0.4424(4) 0.7118(2) 0.0459(8) Uani 1 1 d .
H4A H 0.6833 0.5346 0.7414 0.069 Uiso 1 1 calc R
H4B H 0.7181 0.3589 0.7536 0.069 Uiso 1 1 calc R
H4C H 0.6184 0.4179 0.6650 0.069 Uiso 1 1 calc R
C5 C 0.9283(3) 0.5023(4) 0.74735(19) 0.0399(7) Uani 1 1 d .
H5A H 0.9983 0.5156 0.7232 0.060 Uiso 1 1 calc R
H5B H 0.9477 0.4185 0.7889 0.060 Uiso 1 1 calc R
H5C H 0.9170 0.5952 0.7771 0.060 Uiso 1 1 calc R
C6 C 0.7101(2) 0.8358(3) 0.47910(17) 0.0245(5) Uani 1 1 d .
C7 C 0.7106(3) 0.9340(3) 0.5566(2) 0.0433(8) Uani 1 1 d .
H7A H 0.7949 0.9311 0.6001 0.065 Uiso 1 1 calc R
H7B H 0.6476 0.8958 0.5823 0.065 Uiso 1 1 calc R
H7C H 0.6896 1.0383 0.5370 0.065 Uiso 1 1 calc R
C8 C 0.8123(3) 0.8887(3) 0.4403(2) 0.0387(7) Uani 1 1 d .
H8A H 0.7926 0.9913 0.4173 0.058 Uiso 1 1 calc R
H8B H 0.8146 0.8204 0.3932 0.058 Uiso 1 1 calc R
H8C H 0.8951 0.8883 0.4857 0.058 Uiso 1 1 calc R
C9 C 0.5786(2) 0.8422(3) 0.4098(2) 0.0360(7) Uani 1 1 d .
H9A H 0.5144 0.8044 0.4347 0.054 Uiso 1 1 calc R
H9B H 0.5787 0.7795 0.3600 0.054 Uiso 1 1 calc R
H9C H 0.5587 0.9468 0.3907 0.054 Uiso 1 1 calc R
P1 P 0.74417(6) 0.63474(7) 0.51182(4) 0.02196(15) Uani 1 1 d .
Cl1 Cl 0.69379(10) 0.56869(9) 0.27870(5) 0.0567(2) Uani 1 1 d .
Cl2 Cl 0.57730(7) 0.29789(8) 0.39736(5) 0.04131(18) Uani 1 1 d .
Cl3 Cl 0.90866(7) 0.32736(9) 0.42459(5) 0.0436(2) Uani 1 1 d .
Ga1 Ga 0.73223(3) 0.44830(3) 0.400520(19) 0.02454(8) Uani 1 1 d .

loop_
_atom_site_aniso_label
_atom_site_aniso_U_11
_atom_site_aniso_U_22
_atom_site_aniso_U_33
_atom_site_aniso_U_23
_atom_site_aniso_U_13
_atom_site_aniso_U_12
C1 0.0325(14) 0.0201(11) 0.0231(15) -0.0008(10) 0.0098(12) -0.0027(10)
C2 0.0372(15) 0.0255(13) 0.0192(14) 0.0038(11) 0.0037(11) -0.0018(11)
C3 0.085(3) 0.0244(15) 0.0306(18) 0.0067(13) 0.0020(16) 0.0136(15)
C4 0.0418(17) 0.0534(19) 0.0388(18) 0.0183(16) 0.0073(14) -0.0121(15)
C5 0.0369(16) 0.0522(18) 0.0265(16) 0.0054(14) 0.0042(13) -0.0059(14)
C6 0.0304(14) 0.0176(11) 0.0248(14) 0.0030(10) 0.0076(11) 0.0005(10)
C7 0.065(2) 0.0232(14) 0.0375(18) -0.0044(13) 0.0104(15) 0.0055(14)
C8 0.0368(16) 0.0324(14) 0.047(2) 0.0177(14) 0.0135(14) -0.0052(13)
C9 0.0307(15) 0.0315(14) 0.0424(19) -0.0005(13) 0.0067(13) 0.0058(12)
P1 0.0297(4) 0.0168(3) 0.0208(4) 0.0008(3) 0.0100(3) 0.0016(3)
Cl1 0.0995(7) 0.0483(5) 0.0259(4) 0.0058(4) 0.0247(4) 0.0084(5)
Cl2 0.0313(4) 0.0383(4) 0.0503(5) -0.0038(4) 0.0070(3) -0.0072(3)
Cl3 0.0306(4) 0.0443(4) 0.0578(5) -0.0138(4) 0.0165(4) 0.0073(3)
Ga1 0.02977(15) 0.02205(13) 0.02319(15) -0.00221(12) 0.01029(12) 0.00258(12)

loop_
_atom_type_symbol
_atom_type_description
_atom_type_scat_dispersion_real
_atom_type_scat_dispersion_imag
_atom_type_scat_source
C C 0.0033 0.0016 'International Tables Vol C Tables 4.2.6.8 and 6.1.1.4'
H H 0.0000 0.0000 'International Tables Vol C Tables 4.2.6.8 and 6.1.1.4'
P P 0.1023 0.0942 'International Tables Vol C Tables 4.2.6.8 and 6.1.1.4'
Cl Cl 0.1484 0.1585 'International Tables Vol C Tables 4.2.6.8 and 6.1.1.4'
Ga Ga 0.2307 1.6083 'International Tables Vol C Tables 4.2.6.8 and 6.1.1.4'

loop_
_geom_angle_atom_site_label_1
_geom_angle_atom_site_label_2
_geom_angle_atom_site_label_3
_geom_angle
C2 C1 P1 132.7(2)
C2 C1 H1 113.6
P1 C1 H1 113.6
C1 C2 C3 113.6(2)
C1 C2 C5 107.1(2)
C3 C2 C5 109.7(2)
C1 C2 C4 106.8(2)
C3 C2 C4 110.4(2)
C5 C2 C4 109.2(2)
C2 C3 H3A 109.5
C2 C3 H3B 109.5
H3A C3 H3B 109.5
C2 C3 H3C 109.5
H3A C3 H3C 109.5
H3B C3 H3C 109.5
C2 C4 H4A 109.5
C2 C4 H4B 109.5
H4A C4 H4B 109.5
C2 C4 H4C 109.5
H4A C4 H4C 109.5
H4B C4 H4C 109.5
C2 C5 H5A 109.5
C2 C5 H5B 109.5
H5A C5 H5B 109.5
C2 C5 H5C 109.5
H5A C5 H5C 109.5
H5B C5 H5C 109.5
C7 C6 C8 110.5(2)
C7 C6 C9 109.7(2)
C8 C6 C9 110.2(2)
C7 C6 P1 111.32(18)
C8 C6 P1 107.35(17)
C9 C6 P1 107.73(17)
C6 C7 H7A 109.5
C6 C7 H7B 109.5
H7A C7 H7B 109.5
C6 C7 H7C 109.5
H7A C7 H7C 109.5
H7B C7 H7C 109.5
C6 C8 H8A 109.5
C6 C8 H8B 109.5
H8A C8 H8B 109.5
C6 C8 H8C 109.5
H8A C8 H8C 109.5
H8B C8 H8C 109.5
C6 C9 H9A 109.5
C6 C9 H9B 109.5
H9A C9 H9B 109.5
C6 C9 H9C 109.5
H9A C9 H9C 109.5
H9B C9 H9C 109.5
C1 P1 C6 113.30(12)
C1 P1 Ga1 127.77(9)
C6 P1 Ga1 118.84(8)
Cl3 Ga1 Cl2 111.61(3)
Cl3 Ga1 Cl1 108.55(4)
Cl2 Ga1 Cl1 110.70(4)
Cl3 Ga1 P1 111.70(3)
Cl2 Ga1 P1 107.22(3)
Cl1 Ga1 P1 106.97(3)

loop_
_geom_bond_atom_site_label_1
_geom_bond_atom_site_label_2
_geom_bond_distance
C1 C2 1.502(3)
C1 P1 1.655(3)
C1 H1 0.9500
C2 C3 1.515(4)
C2 C5 1.540(4)
C2 C4 1.541(4)
C3 H3A 0.9800
C3 H3B 0.9800
C3 H3C 0.9800
C4 H4A 0.9800
C4 H4B 0.9800
C4 H4C 0.9800
C5 H5A 0.9800
C5 H5B 0.9800
C5 H5C 0.9800
C6 C7 1.524(4)
C6 C8 1.532(4)
C6 C9 1.538(4)
C6 P1 1.862(2)
C7 H7A 0.9800
C7 H7B 0.9800
C7 H7C 0.9800
C8 H8A 0.9800
C8 H8B 0.9800
C8 H8C 0.9800
C9 H9A 0.9800
C9 H9B 0.9800
C9 H9C 0.9800
P1 Ga1 2.4164(7)
Cl1 Ga1 2.1631(9)
Cl2 Ga1 2.1628(8)
Cl3 Ga1 2.1573(8)

loop_
_geom_torsion_atom_site_label_1
_geom_torsion_atom_site_label_2
_geom_torsion_atom_site_label_3
_geom_torsion_atom_site_label_4
_geom_torsion
P1 C1 C2 C3 4.5(4)
P1 C1 C2 C5 125.7(3)
P1 C1 C2 C4 -117.5(3)
C2 C1 P1 C6 -179.2(2)
C2 C1 P1 Ga1 4.3(3)
C7 C6 P1 C1 -2.0(2)
C8 C6 P1 C1 119.0(2)
C9 C6 P1 C1 -122.29(19)
C7 C6 P1 Ga1 174.91(16)
C8 C6 P1 Ga1 -64.1(2)
C9 C6 P1 Ga1 54.6(2)
C1 P1 Ga1 Cl3 -60.89(12)
C6 P1 Ga1 Cl3 122.71(10)
C1 P1 Ga1 Cl2 61.68(12)
C6 P1 Ga1 Cl2 -114.73(10)
C1 P1 Ga1 Cl1 -179.54(12)
C6 P1 Ga1 Cl1 4.06(10)
